data_4024624
loop_
_publ_author_name
'Satoko Hayashi'
'Takashi Nakamoto'
'Mao Minoura'
'Waro Nakanishi'

_publ_section_title
;
Evidence for Effective p(Z)-\p(Ar) Conjugations (Z = S, Se, and Te, as
Well as Z = O) in 9-(Arylchalcogenyl)triptycenes: Experimental and
Theoretical Investigations
;
_journal_name_full 'Journal of Organic Chemistry'
_journal_page_first 4763
_journal_page_last 4771
_journal_paper_doi 10.1021/jo900488r
_journal_volume 74
_journal_year 2009
_chemical_formula_sum 'C26 H17 N O2 S'
_chemical_formula_weight 407.47
_chemical_name_systematic
; 
 ? 
;
_space_group_IT_number 61
_symmetry_cell_setting orthorhombic
_symmetry_space_group_name_Hall '-P 2ac 2ab'
_symmetry_space_group_name_H-M 'P b c a'
_atom_sites_solution_hydrogens geom
_atom_sites_solution_primary direct
_atom_sites_solution_secondary difmap
_audit_creation_method SHELXL-97
_cell_angle_alpha 90.00
_cell_angle_beta 90.00
_cell_angle_gamma 90.00
_cell_formula_units_Z 8
_cell_length_a 8.0498(4)
_cell_length_b 14.0184(7)
_cell_length_c 34.4239(17)
_cell_measurement_reflns_used 5421
_cell_measurement_temperature 233
_cell_measurement_theta_max 28.17
_cell_measurement_theta_min 2.46
_cell_volume 3884.6(3)
_computing_cell_refinement 'APEX2 (Bruker AXS, 2006)'
_computing_data_collection 'APEX2 (Bruker AXS, 2006)'
_computing_data_reduction 'SAINT (Bruker AXS, 2004)'
_computing_molecular_graphics 'XSHEL (Bruker AXS,2002)'
_computing_publication_material 'XCIF (Bruker AXS, 2001)'
_computing_structure_refinement 'SHELXL-97 (Sheldrick, 1997)'
_computing_structure_solution 'SHELXS-97 (Sheldrick, 1990)'
_diffrn_ambient_temperature 233
_diffrn_detector_area_resol_mean 8.333
_diffrn_measured_fraction_theta_full 0.997
_diffrn_measured_fraction_theta_max 0.997
_diffrn_measurement_device_type 'Bruker APEXII CCD area detector'
_diffrn_measurement_method 'phi and omega scans'
_diffrn_radiation_monochromator graphite
_diffrn_radiation_source 'fine-focus sealed tube'
_diffrn_radiation_type MoK\a
_diffrn_radiation_wavelength 0.71073
_diffrn_reflns_av_R_equivalents 0.0199
_diffrn_reflns_av_sigmaI/netI 0.0101
_diffrn_reflns_limit_h_max 10
_diffrn_reflns_limit_h_min -10
_diffrn_reflns_limit_k_max 18
_diffrn_reflns_limit_k_min -18
_diffrn_reflns_limit_l_max 43
_diffrn_reflns_limit_l_min -44
_diffrn_reflns_number 40776
_diffrn_reflns_theta_full 27.50
_diffrn_reflns_theta_max 27.50
_diffrn_reflns_theta_min 1.18
_exptl_absorpt_coefficient_mu 0.191
_exptl_absorpt_correction_T_max 0.9628
_exptl_absorpt_correction_T_min 0.9276
_exptl_absorpt_correction_type empirical
_exptl_absorpt_process_details 'SADABS Sheldrick 1996'
_exptl_crystal_colour colorless
_exptl_crystal_density_diffrn 1.393
_exptl_crystal_density_method 'not measured'
_exptl_crystal_description plate
_exptl_crystal_F_000 1696
_exptl_crystal_size_max 0.40
_exptl_crystal_size_mid 0.30
_exptl_crystal_size_min 0.20
_refine_diff_density_max 0.384
_refine_diff_density_min -0.246
_refine_diff_density_rms 0.048
_refine_ls_extinction_coef 0.0005(3)
_refine_ls_extinction_expression Fc^*^=kFc[1+0.001xFc^2^\l^3^/sin(2\q)]^-1/4^
_refine_ls_extinction_method SHELXL
_refine_ls_goodness_of_fit_ref 1.111
_refine_ls_hydrogen_treatment mixed
_refine_ls_matrix_type full
_refine_ls_number_parameters 272
_refine_ls_number_reflns 4450
_refine_ls_number_restraints 0
_refine_ls_restrained_S_all 1.111
_refine_ls_R_factor_all 0.0509
_refine_ls_R_factor_gt 0.0475
_refine_ls_shift/su_max 0.001
_refine_ls_shift/su_mean 0.000
_refine_ls_structure_factor_coef Fsqd
_refine_ls_weighting_details 'calc w=1/[\s^2^(Fo^2^)+(0.0674P)^2^+2.9785P] where P=(Fo^2^+2Fc^2^)/3'
_refine_ls_weighting_scheme calc
_refine_ls_wR_factor_gt 0.1379
_refine_ls_wR_factor_ref 0.1421
_reflns_number_gt 4117
_reflns_number_total 4450
_reflns_threshold_expression >2sigma(I)
_cod_data_source_file jo900488r_si_005.cif
_cod_data_source_block 2j
_cod_original_sg_symbol_H-M Pbca
_cod_database_code 4024624

loop_
_symmetry_equiv_pos_as_xyz
'x, y, z'
'-x+1/2, -y, z+1/2'
'-x, y+1/2, -z+1/2'
'x+1/2, -y+1/2, -z'
'-x, -y, -z'
'x-1/2, y, -z-1/2'
'x, -y-1/2, z-1/2'
'-x-1/2, y-1/2, z'

loop_
_atom_site_label
_atom_site_type_symbol
_atom_site_fract_x
_atom_site_fract_y
_atom_site_fract_z
_atom_site_U_iso_or_equiv
_atom_site_adp_type
_atom_site_occupancy
_atom_site_symmetry_multiplicity
_atom_site_calc_flag
_atom_site_refinement_flags
_atom_site_disorder_assembly
_atom_site_disorder_group
C1 C 0.2009(2) 0.89928(12) 0.37447(5) 0.0243(3) Uani 1 1 d . . .
C2 C 0.3859(2) 0.90142(12) 0.38596(5) 0.0270(4) Uani 1 1 d . . .
C3 C 0.5217(2) 0.88991(13) 0.36159(6) 0.0334(4) Uani 1 1 d . . .
H3A H 0.5062 0.8800 0.3351 0.040 Uiso 1 1 calc R . .
C4 C 0.6808(3) 0.89331(15) 0.37704(7) 0.0408(5) Uani 1 1 d . . .
H4A H 0.7722 0.8862 0.3608 0.049 Uiso 1 1 calc R . .
C5 C 0.7048(2) 0.90720(16) 0.41647(7) 0.0426(5) Uani 1 1 d . . .
H5A H 0.8120 0.9101 0.4265 0.051 Uiso 1 1 calc R . .
C6 C 0.5686(2) 0.91686(15) 0.44128(6) 0.0361(4) Uani 1 1 d . . .
H6A H 0.5844 0.9253 0.4678 0.043 Uiso 1 1 calc R . .
C7 C 0.4098(2) 0.91374(13) 0.42592(5) 0.0287(4) Uani 1 1 d . . .
C8 C 0.2488(2) 0.91866(14) 0.44884(5) 0.0296(4) Uani 1 1 d . . .
H8A H 0.2666 0.9259 0.4768 0.036 Uiso 1 1 calc R . .
C9 C 0.1489(2) 1.00010(13) 0.43126(5) 0.0281(4) Uani 1 1 d . . .
C10 C 0.0850(3) 1.07754(15) 0.45131(6) 0.0378(4) Uani 1 1 d . . .
H10A H 0.1034 1.0842 0.4778 0.045 Uiso 1 1 calc R . .
C11 C -0.0075(3) 1.14548(16) 0.43099(7) 0.0450(5) Uani 1 1 d . . .
H11A H -0.0487 1.1985 0.4440 0.054 Uiso 1 1 calc R . .
C12 C -0.0383(3) 1.13487(15) 0.39194(7) 0.0409(5) Uani 1 1 d . . .
H12A H -0.1013 1.1803 0.3789 0.049 Uiso 1 1 calc R . .
C13 C 0.0245(2) 1.05624(14) 0.37179(6) 0.0322(4) Uani 1 1 d . . .
H13A H 0.0023 1.0486 0.3455 0.039 Uiso 1 1 calc R . .
C14 C 0.1203(2) 0.98969(12) 0.39142(5) 0.0258(3) Uani 1 1 d . . .
C15 C 0.1270(2) 0.81661(12) 0.39857(5) 0.0260(3) Uani 1 1 d . . .
C16 C 0.0403(2) 0.73805(13) 0.38497(6) 0.0318(4) Uani 1 1 d . . .
H16A H 0.0218 0.7305 0.3585 0.038 Uiso 1 1 calc R . .
C17 C -0.0192(3) 0.67025(15) 0.41126(7) 0.0394(5) Uani 1 1 d . . .
H17A H -0.0767 0.6171 0.4023 0.047 Uiso 1 1 calc R . .
C18 C 0.0072(3) 0.68220(16) 0.45052(7) 0.0439(5) Uani 1 1 d . . .
H18A H -0.0336 0.6372 0.4679 0.053 Uiso 1 1 calc R . .
C19 C 0.0943(3) 0.76086(16) 0.46444(6) 0.0380(4) Uani 1 1 d . . .
H19A H 0.1121 0.7683 0.4910 0.046 Uiso 1 1 calc R . .
C20 C 0.1542(2) 0.82807(13) 0.43840(5) 0.0283(4) Uani 1 1 d . . .
S1 S 0.15880(7) 0.87534(3) 0.323640(13) 0.03351(16) Uani 1 1 d . . .
C21 C 0.2355(2) 0.97134(13) 0.29609(5) 0.0303(4) Uani 1 1 d . . .
C22 C 0.3196(3) 1.05112(14) 0.31021(6) 0.0345(4) Uani 1 1 d . . .
H22A H 0.3449 1.0558 0.3365 0.041 Uiso 1 1 calc R . .
C23 C 0.3655(3) 1.12357(15) 0.28485(6) 0.0389(5) Uani 1 1 d . . .
H23A H 0.4232 1.1766 0.2939 0.047 Uiso 1 1 calc R . .
C24 C 0.3246(3) 1.11595(14) 0.24603(6) 0.0383(5) Uani 1 1 d . . .
C25 C 0.2454(3) 1.03650(16) 0.23107(6) 0.0412(5) Uani 1 1 d . . .
H25A H 0.2221 1.0320 0.2047 0.049 Uiso 1 1 calc R . .
C26 C 0.2019(3) 0.96402(15) 0.25616(6) 0.0387(5) Uani 1 1 d . . .
H26A H 0.1497 0.9097 0.2465 0.046 Uiso 1 1 calc R . .
N1 N 0.3642(3) 1.19578(15) 0.22017(6) 0.0515(5) Uani 1 1 d . . .
O1 O 0.4696(3) 1.25350(14) 0.23100(6) 0.0682(6) Uani 1 1 d . . .
O2 O 0.2872(3) 1.20131(16) 0.18947(6) 0.0801(7) Uani 1 1 d . . .

loop_
_atom_site_aniso_label
_atom_site_aniso_U_11
_atom_site_aniso_U_22
_atom_site_aniso_U_33
_atom_site_aniso_U_23
_atom_site_aniso_U_13
_atom_site_aniso_U_12
C1 0.0262(8) 0.0242(8) 0.0226(7) 0.0004(6) 0.0016(6) -0.0002(6)
C2 0.0254(8) 0.0232(8) 0.0324(9) 0.0016(6) 0.0041(7) 0.0009(6)
C3 0.0331(9) 0.0267(9) 0.0403(10) 0.0019(7) 0.0109(8) 0.0019(7)
C4 0.0281(9) 0.0367(11) 0.0578(13) 0.0042(9) 0.0143(9) 0.0027(8)
C5 0.0226(9) 0.0415(11) 0.0636(14) 0.0074(10) -0.0011(9) 0.0008(8)
C6 0.0297(9) 0.0348(10) 0.0438(11) 0.0052(8) -0.0048(8) -0.0002(8)
C7 0.0247(8) 0.0265(8) 0.0350(9) 0.0012(7) 0.0012(7) 0.0013(7)
C8 0.0277(8) 0.0357(10) 0.0256(8) -0.0005(7) 0.0006(7) 0.0018(7)
C9 0.0230(8) 0.0295(9) 0.0318(9) -0.0034(7) 0.0026(7) 0.0002(7)
C10 0.0389(10) 0.0383(11) 0.0363(10) -0.0099(8) 0.0055(8) 0.0016(8)
C11 0.0479(12) 0.0328(10) 0.0542(13) -0.0099(9) 0.0104(10) 0.0106(9)
C12 0.0394(11) 0.0300(10) 0.0532(12) 0.0044(8) 0.0041(9) 0.0098(8)
C13 0.0299(9) 0.0302(9) 0.0363(9) 0.0027(7) 0.0010(7) 0.0012(7)
C14 0.0224(8) 0.0245(8) 0.0305(8) -0.0013(6) 0.0019(6) -0.0008(6)
C15 0.0233(8) 0.0252(8) 0.0295(8) 0.0038(6) 0.0046(6) 0.0029(6)
C16 0.0319(9) 0.0280(9) 0.0353(9) 0.0008(7) 0.0031(7) -0.0014(7)
C17 0.0369(10) 0.0305(10) 0.0508(12) 0.0064(8) 0.0042(9) -0.0056(8)
C18 0.0437(11) 0.0408(11) 0.0473(12) 0.0164(9) 0.0092(9) -0.0051(9)
C19 0.0386(10) 0.0446(11) 0.0310(9) 0.0095(8) 0.0055(8) 0.0024(9)
C20 0.0231(8) 0.0319(9) 0.0299(9) 0.0032(7) 0.0041(6) 0.0035(7)
S1 0.0465(3) 0.0288(3) 0.0252(2) -0.00128(16) 0.00170(18) -0.00950(19)
C21 0.0370(9) 0.0289(9) 0.0249(8) 0.0002(7) 0.0042(7) 0.0011(7)
C22 0.0451(11) 0.0304(9) 0.0281(9) 0.0007(7) 0.0039(8) -0.0025(8)
C23 0.0524(12) 0.0285(10) 0.0357(10) -0.0011(8) 0.0108(9) -0.0035(9)
C24 0.0505(12) 0.0320(10) 0.0323(10) 0.0062(8) 0.0129(9) 0.0061(8)
C25 0.0545(12) 0.0454(12) 0.0236(8) 0.0026(8) 0.0038(9) 0.0029(10)
C26 0.0497(12) 0.0390(11) 0.0274(9) -0.0014(8) -0.0007(8) -0.0050(9)
N1 0.0775(15) 0.0376(10) 0.0393(10) 0.0096(8) 0.0223(10) 0.0076(10)
O1 0.0967(16) 0.0413(10) 0.0665(12) 0.0110(8) 0.0256(11) -0.0113(10)
O2 0.122(2) 0.0745(14) 0.0437(10) 0.0283(10) 0.0058(12) -0.0008(14)

loop_
_atom_type_symbol
_atom_type_description
_atom_type_scat_dispersion_real
_atom_type_scat_dispersion_imag
_atom_type_scat_source
C C 0.0033 0.0016 'International Tables Vol C Tables 4.2.6.8 and 6.1.1.4'
H H 0.0000 0.0000 'International Tables Vol C Tables 4.2.6.8 and 6.1.1.4'
N N 0.0061 0.0033 'International Tables Vol C Tables 4.2.6.8 and 6.1.1.4'
O O 0.0106 0.0060 'International Tables Vol C Tables 4.2.6.8 and 6.1.1.4'
S S 0.1246 0.1234 'International Tables Vol C Tables 4.2.6.8 and 6.1.1.4'

loop_
_geom_angle_atom_site_label_1
_geom_angle_atom_site_label_2
_geom_angle_atom_site_label_3
_geom_angle
_geom_angle_site_symmetry_1
_geom_angle_site_symmetry_3
_geom_angle_publ_flag
C14 C1 C15 104.60(13) . . ?
C14 C1 C2 107.09(14) . . ?
C15 C1 C2 104.41(13) . . ?
C14 C1 S1 116.08(12) . . ?
C15 C1 S1 107.91(12) . . ?
C2 C1 S1 115.58(12) . . ?
C3 C2 C7 120.05(18) . . ?
C3 C2 C1 127.14(17) . . ?
C7 C2 C1 112.78(15) . . ?
C4 C3 C2 119.4(2) . . ?
C4 C3 H3A 120.3 . . ?
C2 C3 H3A 120.3 . . ?
C3 C4 C5 120.61(19) . . ?
C3 C4 H4A 119.7 . . ?
C5 C4 H4A 119.7 . . ?
C4 C5 C6 120.24(19) . . ?
C4 C5 H5A 119.9 . . ?
C6 C5 H5A 119.9 . . ?
C7 C6 C5 119.2(2) . . ?
C7 C6 H6A 120.4 . . ?
C5 C6 H6A 120.4 . . ?
C6 C7 C2 120.41(17) . . ?
C6 C7 C8 126.03(17) . . ?
C2 C7 C8 113.52(16) . . ?
C7 C8 C20 105.44(14) . . ?
C7 C8 C9 106.15(14) . . ?
C20 C8 C9 105.51(15) . . ?
C7 C8 H8A 113.0 . . ?
C20 C8 H8A 113.0 . . ?
C9 C8 H8A 113.0 . . ?
C10 C9 C14 120.62(18) . . ?
C10 C9 C8 125.85(17) . . ?
C14 C9 C8 113.50(15) . . ?
C9 C10 C11 118.86(19) . . ?
C9 C10 H10A 120.6 . . ?
C11 C10 H10A 120.6 . . ?
C12 C11 C10 120.80(19) . . ?
C12 C11 H11A 119.6 . . ?
C10 C11 H11A 119.6 . . ?
C11 C12 C13 120.36(19) . . ?
C11 C12 H12A 119.8 . . ?
C13 C12 H12A 119.8 . . ?
C14 C13 C12 119.36(18) . . ?
C14 C13 H13A 120.3 . . ?
C12 C13 H13A 120.3 . . ?
C13 C14 C9 119.96(17) . . ?
C13 C14 C1 127.15(16) . . ?
C9 C14 C1 112.87(15) . . ?
C16 C15 C20 120.12(16) . . ?
C16 C15 C1 127.52(16) . . ?
C20 C15 C1 112.36(15) . . ?
C15 C16 C17 119.64(18) . . ?
C15 C16 H16A 120.2 . . ?
C17 C16 H16A 120.2 . . ?
C18 C17 C16 120.0(2) . . ?
C18 C17 H17A 120.0 . . ?
C16 C17 H17A 120.0 . . ?
C17 C18 C19 120.79(18) . . ?
C17 C18 H18A 119.6 . . ?
C19 C18 H18A 119.6 . . ?
C20 C19 C18 119.39(19) . . ?
C20 C19 H19A 120.3 . . ?
C18 C19 H19A 120.3 . . ?
C19 C20 C15 120.09(18) . . ?
C19 C20 C8 125.98(17) . . ?
C15 C20 C8 113.92(15) . . ?
C21 S1 C1 108.26(8) . . ?
C22 C21 C26 119.54(17) . . ?
C22 C21 S1 126.59(14) . . ?
C26 C21 S1 113.86(15) . . ?
C23 C22 C21 119.75(18) . . ?
C23 C22 H22A 120.1 . . ?
C21 C22 H22A 120.1 . . ?
C24 C23 C22 119.2(2) . . ?
C24 C23 H23A 120.4 . . ?
C22 C23 H23A 120.4 . . ?
C23 C24 C25 122.21(18) . . ?
C23 C24 N1 118.5(2) . . ?
C25 C24 N1 119.3(2) . . ?
C26 C25 C24 118.52(18) . . ?
C26 C25 H25A 120.7 . . ?
C24 C25 H25A 120.7 . . ?
C25 C26 C21 120.67(19) . . ?
C25 C26 H26A 119.7 . . ?
C21 C26 H26A 119.7 . . ?
O2 N1 O1 124.6(2) . . ?
O2 N1 C24 117.5(2) . . ?
O1 N1 C24 117.9(2) . . ?

loop_
_geom_bond_atom_site_label_1
_geom_bond_atom_site_label_2
_geom_bond_distance
_geom_bond_site_symmetry_2
_geom_bond_publ_flag
C1 C14 1.539(2) . ?
C1 C15 1.545(2) . ?
C1 C2 1.542(2) . ?
C1 S1 1.8134(17) . ?
C2 C3 1.387(3) . ?
C2 C7 1.400(3) . ?
C3 C4 1.388(3) . ?
C3 H3A 0.9300 . ?
C4 C5 1.385(3) . ?
C4 H4A 0.9300 . ?
C5 C6 1.397(3) . ?
C5 H5A 0.9300 . ?
C6 C7 1.384(3) . ?
C6 H6A 0.9300 . ?
C7 C8 1.519(2) . ?
C8 C20 1.524(3) . ?
C8 C9 1.522(3) . ?
C8 H8A 0.9800 . ?
C9 C10 1.385(3) . ?
C9 C14 1.398(2) . ?
C10 C11 1.397(3) . ?
C10 H10A 0.9300 . ?
C11 C12 1.375(3) . ?
C11 H11A 0.9300 . ?
C12 C13 1.397(3) . ?
C12 H12A 0.9300 . ?
C13 C14 1.386(3) . ?
C13 H13A 0.9300 . ?
C15 C16 1.385(3) . ?
C15 C20 1.398(2) . ?
C16 C17 1.397(3) . ?
C16 H16A 0.9300 . ?
C17 C18 1.378(3) . ?
C17 H17A 0.9300 . ?
C18 C19 1.392(3) . ?
C18 H18A 0.9300 . ?
C19 C20 1.387(3) . ?
C19 H19A 0.9300 . ?
S1 C21 1.7582(19) . ?
C21 C22 1.395(3) . ?
C21 C26 1.405(3) . ?
C22 C23 1.389(3) . ?
C22 H22A 0.9300 . ?
C23 C24 1.380(3) . ?
C23 H23A 0.9300 . ?
C24 C25 1.383(3) . ?
C24 N1 1.465(3) . ?
C25 C26 1.379(3) . ?
C25 H25A 0.9300 . ?
C26 H26A 0.9300 . ?
N1 O2 1.227(3) . ?
N1 O1 1.230(3) . ?

loop_
_geom_torsion_atom_site_label_1
_geom_torsion_atom_site_label_2
_geom_torsion_atom_site_label_3
_geom_torsion_atom_site_label_4
_geom_torsion
_geom_torsion_site_symmetry_1
_geom_torsion_site_symmetry_2
_geom_torsion_site_symmetry_3
_geom_torsion_site_symmetry_4
_geom_torsion_publ_flag
C14 C1 C2 C3 -129.02(18) . . . . ?
C15 C1 C2 C3 120.42(19) . . . . ?
S1 C1 C2 C3 2.1(2) . . . . ?
C14 C1 C2 C7 53.00(19) . . . . ?
C15 C1 C2 C7 -57.57(18) . . . . ?
S1 C1 C2 C7 -175.93(12) . . . . ?
C7 C2 C3 C4 -1.7(3) . . . . ?
C1 C2 C3 C4 -179.57(17) . . . . ?
C2 C3 C4 C5 0.6(3) . . . . ?
C3 C4 C5 C6 0.7(3) . . . . ?
C4 C5 C6 C7 -0.9(3) . . . . ?
C5 C6 C7 C2 -0.2(3) . . . . ?
C5 C6 C7 C8 177.13(19) . . . . ?
C3 C2 C7 C6 1.6(3) . . . . ?
C1 C2 C7 C6 179.71(16) . . . . ?
C3 C2 C7 C8 -176.12(16) . . . . ?
C1 C2 C7 C8 2.0(2) . . . . ?
C6 C7 C8 C20 -122.7(2) . . . . ?
C2 C7 C8 C20 54.80(19) . . . . ?
C6 C7 C8 C9 125.6(2) . . . . ?
C2 C7 C8 C9 -56.8(2) . . . . ?
C7 C8 C9 C10 -125.2(2) . . . . ?
C20 C8 C9 C10 123.2(2) . . . . ?
C7 C8 C9 C14 56.6(2) . . . . ?
C20 C8 C9 C14 -54.97(19) . . . . ?
C14 C9 C10 C11 -0.5(3) . . . . ?
C8 C9 C10 C11 -178.58(19) . . . . ?
C9 C10 C11 C12 1.5(3) . . . . ?
C10 C11 C12 C13 -0.8(4) . . . . ?
C11 C12 C13 C14 -0.9(3) . . . . ?
C12 C13 C14 C9 2.0(3) . . . . ?
C12 C13 C14 C1 -179.68(17) . . . . ?
C10 C9 C14 C13 -1.3(3) . . . . ?
C8 C9 C14 C13 177.05(16) . . . . ?
C10 C9 C14 C1 -179.85(17) . . . . ?
C8 C9 C14 C1 -1.5(2) . . . . ?
C15 C1 C14 C13 -121.26(19) . . . . ?
C2 C1 C14 C13 128.30(19) . . . . ?
S1 C1 C14 C13 -2.5(2) . . . . ?
C15 C1 C14 C9 57.20(18) . . . . ?
C2 C1 C14 C9 -53.24(18) . . . . ?
S1 C1 C14 C9 175.97(13) . . . . ?
C14 C1 C15 C16 122.95(19) . . . . ?
C2 C1 C15 C16 -124.69(19) . . . . ?
S1 C1 C15 C16 -1.2(2) . . . . ?
C14 C1 C15 C20 -56.30(18) . . . . ?
C2 C1 C15 C20 56.06(18) . . . . ?
S1 C1 C15 C20 179.53(12) . . . . ?
C20 C15 C16 C17 -0.2(3) . . . . ?
C1 C15 C16 C17 -179.40(17) . . . . ?
C15 C16 C17 C18 0.5(3) . . . . ?
C16 C17 C18 C19 -0.6(3) . . . . ?
C17 C18 C19 C20 0.3(3) . . . . ?
C18 C19 C20 C15 0.0(3) . . . . ?
C18 C19 C20 C8 178.88(19) . . . . ?
C16 C15 C20 C19 -0.1(3) . . . . ?
C1 C15 C20 C19 179.23(16) . . . . ?
C16 C15 C20 C8 -179.07(16) . . . . ?
C1 C15 C20 C8 0.2(2) . . . . ?
C7 C8 C20 C19 124.79(19) . . . . ?
C9 C8 C20 C19 -123.11(19) . . . . ?
C7 C8 C20 C15 -56.29(19) . . . . ?
C9 C8 C20 C15 55.80(19) . . . . ?
C14 C1 S1 C21 60.82(15) . . . . ?
C15 C1 S1 C21 177.77(11) . . . . ?
C2 C1 S1 C21 -65.83(15) . . . . ?
C1 S1 C21 C22 2.1(2) . . . . ?
C1 S1 C21 C26 -176.50(15) . . . . ?
C26 C21 C22 C23 1.7(3) . . . . ?
S1 C21 C22 C23 -176.86(16) . . . . ?
C21 C22 C23 C24 1.0(3) . . . . ?
C22 C23 C24 C25 -2.9(3) . . . . ?
C22 C23 C24 N1 176.0(2) . . . . ?
C23 C24 C25 C26 2.0(3) . . . . ?
N1 C24 C25 C26 -176.9(2) . . . . ?
C24 C25 C26 C21 0.7(3) . . . . ?
C22 C21 C26 C25 -2.5(3) . . . . ?
S1 C21 C26 C25 176.15(18) . . . . ?
C23 C24 N1 O2 -159.2(2) . . . . ?
C25 C24 N1 O2 19.8(3) . . . . ?
C23 C24 N1 O1 19.4(3) . . . . ?
C25 C24 N1 O1 -161.6(2) . . . . ?
